data_4122421
loop_
_publ_author_name
'Henry, Christopher E.'
'Xu, Qihai'
'Fan, Yi Chiao'
'Martin, Tioga J.'
'Belding, Lee'
'Dudding, Travis'
'Kwon, Ohyun'

_publ_section_title
;
 Hydroxyproline-Derived Pseudoenantiomeric [2.2.1] Bicyclic Phosphines:
 Asymmetric Synthesis of (+)- and (-)-Pyrrolines.
;
_journal_issue 34
_journal_name_full 'Journal of the American Chemical Society'
_journal_page_first 11890
_journal_paper_doi 10.1021/ja505592h
_journal_volume 136
_journal_year 2014
_chemical_absolute_configuration ad
_chemical_formula_moiety 'C20 H21 N O4 S'
_chemical_formula_sum 'C20 H21 N O4 S'
_chemical_formula_weight 371.44
_chemical_name_systematic
; 
 ? 
;
_space_group_IT_number 19
_symmetry_cell_setting orthorhombic
_symmetry_space_group_name_Hall 'P 2ac 2ab'
_symmetry_space_group_name_H-M 'P 21 21 21'
_atom_sites_solution_hydrogens geom
_atom_sites_solution_primary direct
_atom_sites_solution_secondary difmap
_audit_creation_method SHELXL-97
_cell_angle_alpha 90.00
_cell_angle_beta 90.00
_cell_angle_gamma 90.00
_cell_formula_units_Z 4
_cell_length_a 6.4382(12)
_cell_length_b 13.849(3)
_cell_length_c 21.164(4)
_cell_measurement_reflns_used 8699
_cell_measurement_temperature 100(2)
_cell_measurement_theta_max 29.44
_cell_measurement_theta_min 3.99
_cell_volume 1887.0(6)
_computing_cell_refinement 'Bruker SAINT'
_computing_data_collection 'Bruker APEX2'
_computing_data_reduction 'Bruker SAINT'
_computing_molecular_graphics 'Bruker SHELXTL'
_computing_publication_material 'Bruker SHELXTL'
_computing_structure_refinement 'SHELXL-97 (Sheldrick, 2008)'
_computing_structure_solution 'SHELXS-97 (Sheldrick, 2008)'
_diffrn_ambient_temperature 100(2)
_diffrn_measured_fraction_theta_full 0.984
_diffrn_measured_fraction_theta_max 0.984
_diffrn_measurement_device_type 'Bruker APEX-II CCD'
_diffrn_measurement_method '\f and \w scans'
_diffrn_radiation_monochromator graphite
_diffrn_radiation_source 'fine-focus sealed tube'
_diffrn_radiation_type MoK\a
_diffrn_radiation_wavelength 0.71073
_diffrn_reflns_av_R_equivalents 0.0561
_diffrn_reflns_av_sigmaI/netI 0.0416
_diffrn_reflns_limit_h_max 8
_diffrn_reflns_limit_h_min -8
_diffrn_reflns_limit_k_max 19
_diffrn_reflns_limit_k_min -19
_diffrn_reflns_limit_l_max 29
_diffrn_reflns_limit_l_min -29
_diffrn_reflns_number 25786
_diffrn_reflns_theta_full 30.10
_diffrn_reflns_theta_max 30.10
_diffrn_reflns_theta_min 3.99
_exptl_absorpt_coefficient_mu 0.196
_exptl_absorpt_correction_T_max 0.9807
_exptl_absorpt_correction_T_min 0.9120
_exptl_absorpt_correction_type multi-scan
_exptl_absorpt_process_details 'Sadabs (bruker)'
_exptl_crystal_colour colorless
_exptl_crystal_density_diffrn 1.307
_exptl_crystal_density_method 'not measured'
_exptl_crystal_description platelet
_exptl_crystal_F_000 784
_exptl_crystal_size_max 0.30
_exptl_crystal_size_mid 0.20
_exptl_crystal_size_min 0.10
_refine_diff_density_max 0.504
_refine_diff_density_min -0.329
_refine_diff_density_rms 0.044
_refine_ls_abs_structure_details 'Flack H D (1983), Acta Cryst. A39, 876-881'
_refine_ls_abs_structure_Flack 0.07(5)
_refine_ls_extinction_method none
_refine_ls_goodness_of_fit_ref 1.035
_refine_ls_hydrogen_treatment mixed
_refine_ls_matrix_type full
_refine_ls_number_parameters 282
_refine_ls_number_reflns 5437
_refine_ls_number_restraints 0
_refine_ls_restrained_S_all 1.035
_refine_ls_R_factor_all 0.0419
_refine_ls_R_factor_gt 0.0352
_refine_ls_shift/su_max 0.004
_refine_ls_shift/su_mean 0.000
_refine_ls_structure_factor_coef Fsqd
_refine_ls_weighting_details 'calc w=1/[\s^2^(Fo^2^)+(0.0439P)^2^+0.3142P] where P=(Fo^2^+2Fc^2^)/3'
_refine_ls_weighting_scheme calc
_refine_ls_wR_factor_gt 0.0862
_refine_ls_wR_factor_ref 0.0897
_reflns_number_gt 4916
_reflns_number_total 5437
_reflns_threshold_expression >2sigma(I)
_cod_data_source_file ja505592h_si_005.cif
_cod_data_source_block kw1210s
_cod_depositor_comments
;
The following automatic conversions were performed:

'_symmetry_cell_setting' value 'Orthorhombic' changed to
'orthorhombic' according to
/usr/data/users/saulius/crontab/automatic-downloads/rss-feeds/ACS/lib/dictionaries/cif_core.dic
dictionary named 'cif_core.dic' version 2.4.2 from 2011-04-26.

Automatic conversion script
Id: cif_fix_values 2281 2013-09-26 08:29:07Z andrius 

 Adding full bibliography for 4122420--4122424.cif.
;
_cod_original_cell_volume 1886.9(6)
_cod_database_code 4122421

loop_
_symmetry_equiv_pos_as_xyz
'x, y, z'
'-x+1/2, -y, z+1/2'
'-x, y+1/2, -z+1/2'
'x+1/2, -y+1/2, -z'

loop_
_atom_site_label
_atom_site_type_symbol
_atom_site_fract_x
_atom_site_fract_y
_atom_site_fract_z
_atom_site_U_iso_or_equiv
_atom_site_adp_type
_atom_site_occupancy
_atom_site_symmetry_multiplicity
_atom_site_calc_flag
_atom_site_refinement_flags
S1 S 0.53057(5) 0.68449(3) 0.761559(17) 0.02187(8) Uani 1 1 d .
O1 O 0.74132(16) 0.65338(8) 0.77055(5) 0.0277(2) Uani 1 1 d .
O2 O 0.40969(19) 0.71780(9) 0.81426(5) 0.0304(3) Uani 1 1 d .
O3 O 0.72316(19) 1.03270(8) 0.58923(6) 0.0300(3) Uani 1 1 d .
O4 O 0.99816(17) 0.94173(8) 0.61781(5) 0.0278(2) Uani 1 1 d .
N1 N 0.53687(19) 0.77070(9) 0.71023(6) 0.0221(2) Uani 1 1 d .
C1 C 0.1884(2) 0.57083(11) 0.74577(7) 0.0229(3) Uani 1 1 d .
H1 H 0.126(3) 0.6107(14) 0.7731(9) 0.027 Uiso 1 1 d .
C2 C 0.0823(2) 0.49262(12) 0.71998(8) 0.0262(3) Uani 1 1 d .
H2 H -0.057(3) 0.4808(14) 0.7334(9) 0.031 Uiso 1 1 d .
C3 C 0.1749(3) 0.43244(12) 0.67566(8) 0.0268(3) Uani 1 1 d .
C4 C 0.3795(3) 0.45109(12) 0.65752(8) 0.0288(3) Uani 1 1 d .
H4 H 0.447(3) 0.4064(15) 0.6305(9) 0.035 Uiso 1 1 d .
C5 C 0.4891(2) 0.52861(11) 0.68268(7) 0.0253(3) Uani 1 1 d .
H5 H 0.624(3) 0.5368(15) 0.6705(9) 0.030 Uiso 1 1 d .
C6 C 0.3921(2) 0.58785(10) 0.72711(7) 0.0221(3) Uani 1 1 d .
C7 C 0.3657(2) 0.83976(11) 0.70302(8) 0.0252(3) Uani 1 1 d .
H7A H 0.308(3) 0.8538(14) 0.7430(9) 0.030 Uiso 1 1 d .
H7B H 0.239(3) 0.8115(14) 0.6819(9) 0.030 Uiso 1 1 d .
C8 C 0.4654(2) 0.91752(11) 0.66513(7) 0.0232(3) Uani 1 1 d .
H8 H 0.399(3) 0.9747(14) 0.6552(9) 0.028 Uiso 1 1 d .
C9 C 0.6603(2) 0.89458(10) 0.64943(7) 0.0206(3) Uani 1 1 d .
C10 C 0.7206(2) 0.79442(10) 0.67087(7) 0.0194(3) Uani 1 1 d .
H10 H 0.844(3) 0.7924(13) 0.6993(8) 0.023 Uiso 1 1 d .
C11 C 0.7510(2) 0.72555(10) 0.61579(7) 0.0210(3) Uani 1 1 d .
C12 C 0.9333(2) 0.67228(11) 0.60962(7) 0.0243(3) Uani 1 1 d .
H12 H 1.036(3) 0.6807(14) 0.6395(9) 0.029 Uiso 1 1 d .
C13 C 0.9580(3) 0.60824(12) 0.55898(8) 0.0326(4) Uani 1 1 d .
H13 H 1.091(4) 0.5748(15) 0.5579(10) 0.039 Uiso 1 1 d .
C14 C 0.8009(3) 0.59707(13) 0.51522(8) 0.0362(4) Uani 1 1 d .
H14 H 0.818(4) 0.5582(16) 0.4803(11) 0.043 Uiso 1 1 d .
C15 C 0.6196(3) 0.65036(13) 0.52094(8) 0.0357(4) Uani 1 1 d .
H15 H 0.509(4) 0.6449(16) 0.4929(10) 0.043 Uiso 1 1 d .
C16 C 0.5936(3) 0.71440(12) 0.57115(8) 0.0289(3) Uani 1 1 d .
H16 H 0.471(3) 0.7517(15) 0.5740(9) 0.035 Uiso 1 1 d .
C17 C 0.8132(2) 0.95675(11) 0.61747(7) 0.0223(3) Uani 1 1 d .
C18 C 0.8642(3) 1.10284(14) 0.56154(10) 0.0389(4) Uani 1 1 d .
H18A H 0.956(4) 1.0723(17) 0.5285(11) 0.047 Uiso 1 1 d .
H18B H 0.962(4) 1.1296(17) 0.5939(11) 0.047 Uiso 1 1 d .
C19 C 0.7312(4) 1.18016(15) 0.53274(9) 0.0461(5) Uani 1 1 d .
H19A H 0.6370 1.1512 0.5017 0.069 Uiso 1 1 calc R
H19B H 0.8198 1.2280 0.5118 0.069 Uiso 1 1 calc R
H19C H 0.6498 1.2118 0.5659 0.069 Uiso 1 1 calc R
C20 C 0.0560(3) 0.34917(13) 0.64760(9) 0.0361(4) Uani 1 1 d .
H20A H -0.0420 0.3735 0.6159 0.054 Uiso 1 1 calc R
H20B H -0.0206 0.3157 0.6811 0.054 Uiso 1 1 calc R
H20C H 0.1531 0.3042 0.6275 0.054 Uiso 1 1 calc R

loop_
_atom_site_aniso_label
_atom_site_aniso_U_11
_atom_site_aniso_U_22
_atom_site_aniso_U_33
_atom_site_aniso_U_23
_atom_site_aniso_U_13
_atom_site_aniso_U_12
S1 0.01810(14) 0.02346(16) 0.02405(15) 0.00061(14) 0.00061(13) -0.00089(13)
O1 0.0211(5) 0.0298(6) 0.0323(6) 0.0043(5) -0.0050(4) -0.0006(4)
O2 0.0318(6) 0.0323(6) 0.0270(5) -0.0027(5) 0.0065(5) -0.0031(5)
O3 0.0317(6) 0.0230(6) 0.0355(6) 0.0056(5) 0.0012(5) -0.0025(5)
O4 0.0217(6) 0.0314(6) 0.0304(5) -0.0018(4) 0.0039(4) -0.0038(4)
N1 0.0162(5) 0.0206(6) 0.0296(6) 0.0030(5) 0.0041(5) 0.0013(5)
C1 0.0181(6) 0.0248(7) 0.0258(7) 0.0045(6) -0.0011(5) 0.0013(5)
C2 0.0206(7) 0.0281(8) 0.0299(8) 0.0066(6) -0.0022(6) -0.0036(5)
C3 0.0286(8) 0.0231(7) 0.0288(7) 0.0051(6) -0.0056(6) -0.0046(6)
C4 0.0308(8) 0.0247(8) 0.0310(8) -0.0001(6) 0.0028(7) -0.0009(6)
C5 0.0181(7) 0.0264(7) 0.0313(7) 0.0000(6) 0.0028(6) 0.0012(5)
C6 0.0191(6) 0.0210(7) 0.0263(7) 0.0036(5) -0.0018(5) 0.0001(5)
C7 0.0154(7) 0.0220(7) 0.0381(8) 0.0004(6) 0.0010(6) 0.0006(5)
C8 0.0199(6) 0.0189(7) 0.0308(7) -0.0009(5) -0.0042(6) 0.0001(6)
C9 0.0193(6) 0.0193(7) 0.0231(6) -0.0027(5) -0.0027(5) -0.0026(5)
C10 0.0143(6) 0.0212(7) 0.0227(6) -0.0011(5) -0.0006(5) -0.0001(5)
C11 0.0226(7) 0.0183(7) 0.0219(6) 0.0005(5) -0.0002(5) 0.0008(5)
C12 0.0227(7) 0.0245(8) 0.0256(7) 0.0014(6) 0.0024(5) 0.0024(5)
C13 0.0392(9) 0.0269(8) 0.0316(8) -0.0002(6) 0.0098(7) 0.0042(7)
C14 0.0589(12) 0.0255(8) 0.0242(7) -0.0050(6) 0.0054(8) -0.0014(8)
C15 0.0506(10) 0.0298(9) 0.0267(8) -0.0028(7) -0.0117(8) -0.0003(8)
C16 0.0328(8) 0.0241(8) 0.0298(8) -0.0027(6) -0.0090(6) 0.0020(6)
C17 0.0259(7) 0.0212(7) 0.0200(6) -0.0033(5) 0.0004(5) -0.0028(5)
C18 0.0459(11) 0.0297(9) 0.0411(10) 0.0077(8) 0.0075(9) -0.0095(8)
C19 0.0689(14) 0.0337(10) 0.0358(9) 0.0119(8) 0.0031(9) -0.0029(10)
C20 0.0360(9) 0.0342(9) 0.0380(9) 0.0002(7) -0.0039(8) -0.0129(7)

loop_
_atom_type_symbol
_atom_type_description
_atom_type_scat_dispersion_real
_atom_type_scat_dispersion_imag
_atom_type_scat_source
C C 0.0033 0.0016 'International Tables Vol C Tables 4.2.6.8 and 6.1.1.4'
H H 0.0000 0.0000 'International Tables Vol C Tables 4.2.6.8 and 6.1.1.4'
N N 0.0061 0.0033 'International Tables Vol C Tables 4.2.6.8 and 6.1.1.4'
O O 0.0106 0.0060 'International Tables Vol C Tables 4.2.6.8 and 6.1.1.4'
S S 0.1246 0.1234 'International Tables Vol C Tables 4.2.6.8 and 6.1.1.4'

loop_
_geom_angle_atom_site_label_1
_geom_angle_atom_site_label_2
_geom_angle_atom_site_label_3
_geom_angle
O1 S1 O2 120.36(7)
O1 S1 N1 106.70(7)
O2 S1 N1 107.38(7)
O1 S1 C6 107.71(7)
O2 S1 C6 106.89(7)
N1 S1 C6 107.17(7)
C17 O3 C18 115.71(14)
C7 N1 C10 113.34(11)
C7 N1 S1 122.21(10)
C10 N1 S1 124.16(10)
C6 C1 C2 118.94(15)
C6 C1 H1 120.3(13)
C2 C1 H1 120.7(13)
C3 C2 C1 121.37(14)
C3 C2 H2 120.1(12)
C1 C2 H2 118.5(12)
C2 C3 C4 118.67(15)
C2 C3 C20 120.48(15)
C4 C3 C20 120.85(16)
C5 C4 C3 121.07(16)
C5 C4 H4 120.0(13)
C3 C4 H4 118.7(13)
C4 C5 C6 119.02(14)
C4 C5 H5 118.1(13)
C6 C5 H5 122.9(13)
C1 C6 C5 120.92(14)
C1 C6 S1 119.18(12)
C5 C6 S1 119.88(11)
N1 C7 C8 101.76(12)
N1 C7 H7A 109.6(12)
C8 C7 H7A 120.2(12)
N1 C7 H7B 113.6(11)
C8 C7 H7B 112.9(11)
H7A C7 H7B 99.3(16)
C9 C8 C7 111.52(13)
C9 C8 H8 125.6(13)
C7 C8 H8 122.8(13)
C8 C9 C17 127.08(14)
C8 C9 C10 112.65(13)
C17 C9 C10 120.21(13)
N1 C10 C9 99.62(11)
N1 C10 C11 113.25(12)
C9 C10 C11 112.29(12)
N1 C10 H10 107.0(10)
C9 C10 H10 114.3(10)
C11 C10 H10 110.0(10)
C12 C11 C16 119.39(14)
C12 C11 C10 120.88(13)
C16 C11 C10 119.72(13)
C11 C12 C13 120.19(15)
C11 C12 H12 118.3(12)
C13 C12 H12 121.5(12)
C14 C13 C12 120.11(17)
C14 C13 H13 125.1(12)
C12 C13 H13 114.7(12)
C13 C14 C15 119.92(16)
C13 C14 H14 121.2(15)
C15 C14 H14 118.7(15)
C14 C15 C16 120.42(17)
C14 C15 H15 123.0(14)
C16 C15 H15 116.6(14)
C11 C16 C15 119.97(16)
C11 C16 H16 120.2(12)
C15 C16 H16 119.8(12)
O4 C17 O3 124.27(14)
O4 C17 C9 123.72(14)
O3 C17 C9 111.99(13)
O3 C18 C19 106.50(17)
O3 C18 H18A 111.4(14)
C19 C18 H18A 110.5(13)
O3 C18 H18B 111.3(13)
C19 C18 H18B 111.8(14)
H18A C18 H18B 105.4(19)
C18 C19 H19A 109.5
C18 C19 H19B 109.5
H19A C19 H19B 109.5
C18 C19 H19C 109.5
H19A C19 H19C 109.5
H19B C19 H19C 109.5
C3 C20 H20A 109.5
C3 C20 H20B 109.5
H20A C20 H20B 109.5
C3 C20 H20C 109.5
H20A C20 H20C 109.5
H20B C20 H20C 109.5

loop_
_geom_bond_atom_site_label_1
_geom_bond_atom_site_label_2
_geom_bond_distance
S1 O1 1.4363(12)
S1 O2 1.4362(12)
S1 N1 1.6146(13)
S1 C6 1.7656(16)
O3 C17 1.3412(19)
O3 C18 1.453(2)
O4 C17 1.2092(19)
N1 C7 1.4671(19)
N1 C10 1.4836(18)
C1 C6 1.390(2)
C1 C2 1.392(2)
C1 H1 0.90(2)
C2 C3 1.389(2)
C2 H2 0.95(2)
C3 C4 1.396(2)
C3 C20 1.506(2)
C4 C5 1.390(2)
C4 H4 0.95(2)
C5 C6 1.395(2)
C5 H5 0.91(2)
C7 C8 1.488(2)
C7 H7A 0.94(2)
C7 H7B 1.01(2)
C8 C9 1.336(2)
C8 H8 0.92(2)
C9 C17 1.472(2)
C9 C10 1.510(2)
C10 C11 1.519(2)
C10 H10 0.999(19)
C11 C12 1.392(2)
C11 C16 1.394(2)
C12 C13 1.400(2)
C12 H12 0.92(2)
C13 C14 1.380(3)
C13 H13 0.98(2)
C14 C15 1.386(3)
C14 H14 0.92(2)
C15 C16 1.394(2)
C15 H15 0.93(2)
C16 H16 0.94(2)
C18 C19 1.501(3)
C18 H18A 1.01(2)
C18 H18B 1.00(2)
C19 H19A 0.9800
C19 H19B 0.9800
C19 H19C 0.9800
C20 H20A 0.9800
C20 H20B 0.9800
C20 H20C 0.9800

loop_
_geom_torsion_atom_site_label_1
_geom_torsion_atom_site_label_2
_geom_torsion_atom_site_label_3
_geom_torsion_atom_site_label_4
_geom_torsion
O1 S1 N1 C7 -160.90(12)
O2 S1 N1 C7 -30.61(14)
C6 S1 N1 C7 83.94(13)
O1 S1 N1 C10 12.54(13)
O2 S1 N1 C10 142.84(11)
C6 S1 N1 C10 -102.62(12)
C6 C1 C2 C3 -0.8(2)
C1 C2 C3 C4 0.6(2)
C1 C2 C3 C20 -179.02(15)
C2 C3 C4 C5 -0.5(2)
C20 C3 C4 C5 179.17(16)
C3 C4 C5 C6 0.5(2)
C2 C1 C6 C5 0.8(2)
C2 C1 C6 S1 -177.91(11)
C4 C5 C6 C1 -0.6(2)
C4 C5 C6 S1 178.05(12)
O1 S1 C6 C1 141.91(12)
O2 S1 C6 C1 11.26(14)
N1 S1 C6 C1 -103.61(12)
O1 S1 C6 C5 -36.81(14)
O2 S1 C6 C5 -167.46(12)
N1 S1 C6 C5 77.67(13)
C10 N1 C7 C8 -9.18(16)
S1 N1 C7 C8 164.92(11)
N1 C7 C8 C9 3.32(17)
C7 C8 C9 C17 -173.82(14)
C7 C8 C9 C10 3.48(18)
C7 N1 C10 C9 10.77(15)
S1 N1 C10 C9 -163.19(10)
C7 N1 C10 C11 -108.67(14)
S1 N1 C10 C11 77.37(15)
C8 C9 C10 N1 -8.48(15)
C17 C9 C10 N1 169.02(12)
C8 C9 C10 C11 111.66(14)
C17 C9 C10 C11 -70.83(16)
N1 C10 C11 C12 -120.89(15)
C9 C10 C11 C12 127.24(14)
N1 C10 C11 C16 58.29(18)
C9 C10 C11 C16 -53.59(18)
C16 C11 C12 C13 0.1(2)
C10 C11 C12 C13 179.24(14)
C11 C12 C13 C14 -0.5(2)
C12 C13 C14 C15 0.9(3)
C13 C14 C15 C16 -0.8(3)
C12 C11 C16 C15 0.0(2)
C10 C11 C16 C15 -179.18(15)
C14 C15 C16 C11 0.4(3)
C18 O3 C17 O4 -4.3(2)
C18 O3 C17 C9 174.45(14)
C8 C9 C17 O4 161.60(15)
C10 C9 C17 O4 -15.5(2)
C8 C9 C17 O3 -17.1(2)
C10 C9 C17 O3 165.77(12)
C17 O3 C18 C19 179.76(14)
